data_1517286
loop_
_publ_author_name
'Esmieu, Charl\`ene'
'Orio, Maylis'
'Torelli, St\'ephane'
'Le Pape, Laurent'
'P\'ecaut, Jacques'
'Lebrun, Colette'
'M\'enage, St\'ephane'

_publ_section_title
;
 N2O reduction at a dissymmetric {Cu2S}-containing mixed-valent center
;
_journal_issue 12
_journal_name_full 'Chem. Sci.'
_journal_page_first 4774
_journal_paper_doi 10.1039/C4SC01487A
_journal_volume 5
_journal_year 2014
_chemical_formula_sum 'C19 H26 O5 S2'
_chemical_formula_weight 398.52
_chemical_name_systematic
; 
 ? 
;
_space_group_IT_number 2
_symmetry_cell_setting triclinic
_symmetry_space_group_name_Hall '-P 1'
_symmetry_space_group_name_H-M 'P -1'
_atom_sites_solution_hydrogens difmap
_atom_sites_solution_primary direct
_atom_sites_solution_secondary difmap
_audit_creation_method SHELXL-97
_cell_angle_alpha 87.759(5)
_cell_angle_beta 72.017(5)
_cell_angle_gamma 78.159(5)
_cell_formula_units_Z 2
_cell_length_a 8.5289(5)
_cell_length_b 10.9789(7)
_cell_length_c 11.4493(7)
_cell_measurement_reflns_used 2777
_cell_measurement_temperature 150(2)
_cell_measurement_theta_max 32.3829
_cell_measurement_theta_min 3.4792
_cell_volume 997.68(11)
_computing_cell_refinement
;
CrysAlisPro, Oxford Diffraction Ltd.,
Version 1.171.33.66 (release 28-04-2010 CrysAlis171 .NET)
(compiled Apr 28 2010,14:27:37)
;
_computing_data_collection
;
CrysAlisPro, Oxford Diffraction Ltd.,
Version 1.171.33.66 (release 28-04-2010 CrysAlis171 .NET)
(compiled Apr 28 2010,14:27:37)
;
_computing_data_reduction
;
CrysAlisPro, Oxford Diffraction Ltd.,
Version 1.171.33.66 (release 28-04-2010 CrysAlis171 .NET)
(compiled Apr 28 2010,14:27:37)
;
_computing_structure_refinement 'SHELXL-97 (Sheldrick, 1997)'
_computing_structure_solution 'SHELXS-97 (Sheldrick, 1990)'
_diffrn_ambient_temperature 150(2)
_diffrn_detector_area_resol_mean 15.9653
_diffrn_measured_fraction_theta_full 0.986
_diffrn_measured_fraction_theta_max 0.986
_diffrn_measurement_details
;
  1 omega    4.00   94.00   1.0000   15.0000
omega____ theta____ kappa____ phi______ frames
    -       25.4051   77.0000 -150.0000 90

  2 omega  -94.00   -4.00   1.0000   15.0000
omega____ theta____ kappa____ phi______ frames
    -      -27.1239  -77.0000  -90.0000 90

  3 omega  -92.00   -3.00   1.0000   15.0000
omega____ theta____ kappa____ phi______ frames
    -      -27.1239  -77.0000    0.0000 89

  4 omega  -57.00   40.00   1.0000   15.0000
omega____ theta____ kappa____ phi______ frames
    -      -27.1239   77.0000  120.0000 97

;
_diffrn_measurement_device_type 'Xcalibur, Sapphire3'
_diffrn_measurement_method '\w scans'
_diffrn_radiation_monochromator graphite
_diffrn_radiation_source 'fine-focus sealed tube'
_diffrn_radiation_type MoK\a
_diffrn_radiation_wavelength 0.71073
_diffrn_reflns_av_R_equivalents 0.0284
_diffrn_reflns_av_sigmaI/netI 0.1063
_diffrn_reflns_limit_h_max 12
_diffrn_reflns_limit_h_min -12
_diffrn_reflns_limit_k_max 10
_diffrn_reflns_limit_k_min -15
_diffrn_reflns_limit_l_max 16
_diffrn_reflns_limit_l_min -15
_diffrn_reflns_number 9120
_diffrn_reflns_theta_full 30.51
_diffrn_reflns_theta_max 30.51
_diffrn_reflns_theta_min 3.49
_exptl_absorpt_coefficient_mu 0.293
_exptl_absorpt_correction_T_max 0.9724
_exptl_absorpt_correction_T_min 0.9283
_exptl_absorpt_correction_type multi-scan
_exptl_absorpt_process_details
;
CrysAlisPro, Oxford Diffraction Ltd.,
Version 1.171.33.66 (release 28-04-2010 CrysAlis171 .NET)
(compiled Apr 28 2010,14:27:37)
Empirical absorption correction using spherical harmonics,
 implemented in SCALE3 ABSPACK scaling algorithm.
;
_exptl_crystal_colour colourless
_exptl_crystal_density_diffrn 1.327
_exptl_crystal_density_method 'not measured'
_exptl_crystal_description block
_exptl_crystal_F_000 424
_exptl_crystal_size_max 0.26
_exptl_crystal_size_mid 0.21
_exptl_crystal_size_min 0.10
_refine_diff_density_max 0.415
_refine_diff_density_min -0.340
_refine_diff_density_rms 0.056
_refine_ls_extinction_method none
_refine_ls_goodness_of_fit_ref 0.802
_refine_ls_hydrogen_treatment refall
_refine_ls_matrix_type full
_refine_ls_number_parameters 340
_refine_ls_number_reflns 6009
_refine_ls_number_restraints 0
_refine_ls_restrained_S_all 0.802
_refine_ls_R_factor_all 0.0810
_refine_ls_R_factor_gt 0.0429
_refine_ls_shift/su_max 0.000
_refine_ls_shift/su_mean 0.000
_refine_ls_structure_factor_coef Fsqd
_refine_ls_weighting_details 'calc w=1/[\s^2^(Fo^2^)+(0.0265P)^2^+0.0000P] where P=(Fo^2^+2Fc^2^)/3'
_refine_ls_weighting_scheme calc
_refine_ls_wR_factor_gt 0.0720
_refine_ls_wR_factor_ref 0.0768
_reflns_number_gt 3438
_reflns_number_total 6009
_reflns_threshold_expression >2sigma(I)
_cod_data_source_file c4sc01487a2.cif
_cod_data_source_block st376
_cod_depositor_comments 'Adding full bibliography for 1517286--1517289.cif.'
_cod_database_code 1517286

loop_
_symmetry_equiv_pos_as_xyz
'x, y, z'
'-x, -y, -z'

loop_
_atom_site_label
_atom_site_type_symbol
_atom_site_fract_x
_atom_site_fract_y
_atom_site_fract_z
_atom_site_U_iso_or_equiv
_atom_site_adp_type
_atom_site_occupancy
_atom_site_symmetry_multiplicity
_atom_site_calc_flag
S1 S 0.14396(6) 0.22220(4) 0.34388(4) 0.02143(11) Uani 1 1 d
O1 O -0.26458(16) 0.54521(11) 0.32182(12) 0.0255(3) Uani 1 1 d
H1O H -0.260(3) 0.575(2) 0.255(2) 0.062(8) Uiso 1 1 d
O2 O 0.40571(18) 0.27028(12) 0.49692(12) 0.0307(3) Uani 1 1 d
H2O H 0.367(3) 0.3281(18) 0.5411(18) 0.043(7) Uiso 1 1 d
C1 C 0.1586(2) 0.38172(14) 0.34120(13) 0.0176(3) Uani 1 1 d
C2 C 0.0249(2) 0.47536(14) 0.32924(13) 0.0187(4) Uani 1 1 d
C3 C 0.0395(2) 0.59862(15) 0.33365(14) 0.0196(4) Uani 1 1 d
H3 H -0.054(2) 0.6615(14) 0.3295(14) 0.019(4) Uiso 1 1 d
C4 C 0.1813(2) 0.63171(14) 0.34769(14) 0.0214(4) Uani 1 1 d
C5 C 0.3124(2) 0.53759(16) 0.35766(15) 0.0226(4) Uani 1 1 d
H5 H 0.412(2) 0.5587(15) 0.3689(15) 0.029(5) Uiso 1 1 d
C6 C 0.3031(2) 0.41254(15) 0.35534(14) 0.0198(4) Uani 1 1 d
C7 C -0.1302(2) 0.44155(15) 0.31289(17) 0.0222(4) Uani 1 1 d
H7A H -0.172(2) 0.3881(14) 0.3781(14) 0.016(4) Uiso 1 1 d
H7B H -0.099(2) 0.3960(14) 0.2343(15) 0.019(4) Uiso 1 1 d
C8 C 0.1945(3) 0.76595(18) 0.3530(2) 0.0318(5) Uani 1 1 d
H8A H 0.307(4) 0.771(3) 0.339(3) 0.114(12) Uiso 1 1 d
H8B H 0.139(4) 0.800(2) 0.426(3) 0.102(11) Uiso 1 1 d
H8C H 0.159(3) 0.811(2) 0.300(2) 0.077(9) Uiso 1 1 d
C9 C 0.4463(2) 0.31602(18) 0.37441(16) 0.0263(4) Uani 1 1 d
H9A H 0.550(2) 0.3521(15) 0.3572(15) 0.029(5) Uiso 1 1 d
H9B H 0.478(2) 0.2424(16) 0.3175(16) 0.035(5) Uiso 1 1 d
S2 S 0.18377(6) 0.17859(4) 0.16120(4) 0.02398(11) Uani 1 1 d
O11 O 0.2588(2) 0.34741(13) -0.10574(12) 0.0375(4) Uani 1 1 d
H11O H 0.300(3) 0.2798(19) -0.126(2) 0.054(8) Uiso 1 1 d
O12 O 0.62551(19) -0.11299(11) 0.18949(13) 0.0370(4) Uani 1 1 d
H12O H 0.656(3) -0.1013(18) 0.2445(19) 0.041(7) Uiso 1 1 d
C11 C 0.3994(2) 0.18479(14) 0.09447(14) 0.0189(4) Uani 1 1 d
C12 C 0.4427(2) 0.28570(14) 0.02101(14) 0.0222(4) Uani 1 1 d
C13 C 0.6113(3) 0.29044(16) -0.02791(16) 0.0273(4) Uani 1 1 d
H13 H 0.640(2) 0.3583(15) -0.0783(15) 0.024(5) Uiso 1 1 d
C14 C 0.7387(3) 0.20079(18) -0.00561(15) 0.0294(4) Uani 1 1 d
C15 C 0.6917(3) 0.10121(17) 0.06561(15) 0.0265(4) Uani 1 1 d
H15 H 0.778(2) 0.0413(14) 0.0788(14) 0.022(5) Uiso 1 1 d
C16 C 0.5259(2) 0.09041(14) 0.11519(14) 0.0199(4) Uani 1 1 d
C17 C 0.3140(3) 0.38547(16) -0.01088(17) 0.0282(4) Uani 1 1 d
H17A H 0.214(2) 0.4130(15) 0.0616(16) 0.027(5) Uiso 1 1 d
H17B H 0.362(3) 0.4563(17) -0.0410(17) 0.041(6) Uiso 1 1 d
C18 C 0.9202(3) 0.2101(3) -0.0580(3) 0.0530(7) Uani 1 1 d
H18A H 0.983(3) 0.180(2) -0.008(2) 0.068(8) Uiso 1 1 d
H18B H 0.937(4) 0.295(3) -0.073(3) 0.112(12) Uiso 1 1 d
H18C H 0.968(4) 0.162(3) -0.131(3) 0.128(13) Uiso 1 1 d
C19 C 0.4810(3) -0.02074(16) 0.19059(17) 0.0262(4) Uani 1 1 d
H19A H 0.409(2) -0.0603(15) 0.1576(15) 0.024(5) Uiso 1 1 d
H19B H 0.417(2) 0.0065(16) 0.2767(17) 0.035(5) Uiso 1 1 d
O21 O 0.2561(2) 0.09049(13) 0.62545(14) 0.0461(4) Uani 1 1 d
H21O H 0.316(3) 0.135(2) 0.567(2) 0.081(9) Uiso 1 1 d
C21 C 0.2323(4) -0.0186(2) 0.5790(3) 0.0488(7) Uani 1 1 d
H21A H 0.198(3) -0.067(2) 0.643(2) 0.066(8) Uiso 1 1 d
H21B H 0.338(4) -0.070(2) 0.533(2) 0.090(10) Uiso 1 1 d
H21C H 0.164(3) 0.001(2) 0.528(2) 0.082(9) Uiso 1 1 d

loop_
_atom_site_aniso_label
_atom_site_aniso_U_11
_atom_site_aniso_U_22
_atom_site_aniso_U_33
_atom_site_aniso_U_23
_atom_site_aniso_U_13
_atom_site_aniso_U_12
S1 0.0223(3) 0.0205(2) 0.0197(2) 0.00026(16) -0.00463(19) -0.00332(18)
O1 0.0214(8) 0.0285(7) 0.0271(7) 0.0000(5) -0.0120(6) 0.0011(5)
O2 0.0343(9) 0.0302(7) 0.0262(7) -0.0036(6) -0.0137(6) 0.0042(6)
C1 0.0185(9) 0.0193(8) 0.0141(8) -0.0009(6) -0.0041(7) -0.0032(7)
C2 0.0184(10) 0.0239(8) 0.0135(8) -0.0002(6) -0.0048(7) -0.0039(7)
C3 0.0199(10) 0.0209(8) 0.0169(8) 0.0015(6) -0.0046(7) -0.0032(7)
C4 0.0231(10) 0.0233(9) 0.0161(8) 0.0004(6) -0.0017(7) -0.0075(7)
C5 0.0165(10) 0.0314(9) 0.0211(9) -0.0025(7) -0.0043(8) -0.0093(8)
C6 0.0157(9) 0.0260(9) 0.0159(8) -0.0016(6) -0.0033(7) -0.0024(7)
C7 0.0208(10) 0.0210(9) 0.0257(9) -0.0010(7) -0.0100(8) -0.0014(8)
C8 0.0375(14) 0.0260(10) 0.0327(11) -0.0009(9) -0.0071(11) -0.0137(9)
C9 0.0176(10) 0.0336(10) 0.0284(10) -0.0034(8) -0.0095(9) -0.0020(8)
S2 0.0214(3) 0.0279(2) 0.0239(2) -0.00559(17) -0.0086(2) -0.00393(19)
O11 0.0553(11) 0.0246(7) 0.0385(8) -0.0054(6) -0.0306(8) 0.0050(7)
O12 0.0542(11) 0.0226(7) 0.0395(8) -0.0035(6) -0.0315(8) 0.0076(6)
C11 0.0194(10) 0.0205(8) 0.0172(8) -0.0055(6) -0.0069(7) -0.0021(7)
C12 0.0323(12) 0.0182(8) 0.0174(8) -0.0027(6) -0.0105(8) -0.0033(8)
C13 0.0385(13) 0.0283(9) 0.0204(9) 0.0031(7) -0.0112(9) -0.0156(9)
C14 0.0269(12) 0.0456(11) 0.0191(9) -0.0015(8) -0.0084(8) -0.0126(9)
C15 0.0249(11) 0.0344(10) 0.0195(9) -0.0028(7) -0.0105(8) 0.0020(9)
C16 0.0267(11) 0.0190(8) 0.0150(8) -0.0032(6) -0.0088(8) -0.0025(7)
C17 0.0395(13) 0.0193(9) 0.0263(10) -0.0016(8) -0.0141(10) -0.0007(9)
C18 0.0321(15) 0.093(2) 0.0421(15) 0.0199(15) -0.0165(12) -0.0266(15)
C19 0.0354(13) 0.0199(9) 0.0225(9) 0.0005(7) -0.0114(9) 0.0002(8)
O21 0.0665(13) 0.0422(8) 0.0437(9) 0.0017(7) -0.0291(9) -0.0233(8)
C21 0.067(2) 0.0305(12) 0.0598(16) -0.0042(12) -0.0378(16) -0.0052(12)

loop_
_atom_type_symbol
_atom_type_description
_atom_type_scat_dispersion_real
_atom_type_scat_dispersion_imag
_atom_type_scat_source
C C 0.0033 0.0016 'International Tables Vol C Tables 4.2.6.8 and 6.1.1.4'
H H 0.0000 0.0000 'International Tables Vol C Tables 4.2.6.8 and 6.1.1.4'
O O 0.0106 0.0060 'International Tables Vol C Tables 4.2.6.8 and 6.1.1.4'
S S 0.1246 0.1234 'International Tables Vol C Tables 4.2.6.8 and 6.1.1.4'

loop_
_geom_angle_atom_site_label_1
_geom_angle_atom_site_label_2
_geom_angle_atom_site_label_3
_geom_angle
C1 S1 S2 103.31(5)
C7 O1 H1O 111.4(16)
C9 O2 H2O 106.8(15)
C6 C1 C2 120.63(14)
C6 C1 S1 118.76(11)
C2 C1 S1 120.57(13)
C3 C2 C1 118.22(16)
C3 C2 C7 121.36(14)
C1 C2 C7 120.42(14)
C4 C3 C2 122.29(15)
C4 C3 H3 119.9(10)
C2 C3 H3 117.8(10)
C5 C4 C3 118.39(15)
C5 C4 C8 120.08(18)
C3 C4 C8 121.53(17)
C4 C5 C6 121.53(17)
C4 C5 H5 119.7(10)
C6 C5 H5 118.7(10)
C5 C6 C1 118.93(15)
C5 C6 C9 118.35(16)
C1 C6 C9 122.65(15)
O1 C7 C2 113.83(14)
O1 C7 H7A 105.8(10)
C2 C7 H7A 108.1(10)
O1 C7 H7B 111.0(9)
C2 C7 H7B 109.3(10)
H7A C7 H7B 108.7(13)
C4 C8 H8A 109.8(18)
C4 C8 H8B 111.4(19)
H8A C8 H8B 106(2)
C4 C8 H8C 113.5(17)
H8A C8 H8C 107(2)
H8B C8 H8C 108(2)
O2 C9 C6 111.92(15)
O2 C9 H9A 109.2(9)
C6 C9 H9A 110.1(9)
O2 C9 H9B 107.0(10)
C6 C9 H9B 112.4(10)
H9A C9 H9B 106.1(15)
C11 S2 S1 101.84(5)
C17 O11 H11O 111.5(16)
C19 O12 H12O 109.9(15)
C16 C11 C12 120.13(17)
C16 C11 S2 120.57(12)
C12 C11 S2 119.29(12)
C13 C12 C11 118.48(15)
C13 C12 C17 118.81(16)
C11 C12 C17 122.66(18)
C12 C13 C14 122.68(17)
C12 C13 H13 118.3(11)
C14 C13 H13 119.0(11)
C13 C14 C15 117.31(19)
C13 C14 C18 121.32(19)
C15 C14 C18 121.36(19)
C16 C15 C14 122.60(17)
C16 C15 H15 120.8(11)
C14 C15 H15 116.6(11)
C15 C16 C11 118.74(15)
C15 C16 C19 120.68(15)
C11 C16 C19 120.57(17)
O11 C17 C12 112.77(14)
O11 C17 H17A 108.4(10)
C12 C17 H17A 111.6(9)
O11 C17 H17B 105.9(11)
C12 C17 H17B 109.7(12)
H17A C17 H17B 108.2(15)
C14 C18 H18A 113.2(15)
C14 C18 H18B 113.7(19)
H18A C18 H18B 105(2)
C14 C18 H18C 109(2)
H18A C18 H18C 106(2)
H18B C18 H18C 110(3)
O12 C19 C16 112.42(17)
O12 C19 H19A 107.3(9)
C16 C19 H19A 110.0(9)
O12 C19 H19B 109.0(10)
C16 C19 H19B 109.8(10)
H19A C19 H19B 108.1(15)
C21 O21 H21O 113.0(17)
O21 C21 H21A 107.7(16)
O21 C21 H21B 111.2(17)
H21A C21 H21B 101(2)
O21 C21 H21C 110.5(15)
H21A C21 H21C 117(2)
H21B C21 H21C 109(2)

loop_
_geom_bond_atom_site_label_1
_geom_bond_atom_site_label_2
_geom_bond_distance
S1 C1 1.7796(16)
S1 S2 2.0717(6)
O1 C7 1.4217(19)
O1 H1O 0.81(2)
O2 C9 1.434(2)
O2 H2O 0.78(2)
C1 C6 1.399(2)
C1 C2 1.407(2)
C2 C3 1.388(2)
C2 C7 1.510(2)
C3 C4 1.388(2)
C3 H3 0.951(15)
C4 C5 1.388(2)
C4 C8 1.506(3)
C5 C6 1.393(2)
C5 H5 0.970(18)
C6 C9 1.509(2)
C7 H7A 0.958(16)
C7 H7B 0.982(16)
C8 H8A 0.93(3)
C8 H8B 0.87(3)
C8 H8C 0.86(2)
C9 H9A 1.00(2)
C9 H9B 0.998(18)
S2 C11 1.7751(18)
O11 C17 1.417(2)
O11 H11O 0.77(2)
O12 C19 1.422(2)
O12 H12O 0.777(19)
C11 C16 1.405(2)
C11 C12 1.405(2)
C12 C13 1.384(3)
C12 C17 1.504(2)
C13 C14 1.389(2)
C13 H13 0.950(16)
C14 C15 1.389(3)
C14 C18 1.501(3)
C15 C16 1.380(3)
C15 H15 0.926(15)
C16 C19 1.512(2)
C17 H17A 0.992(18)
C17 H17B 0.96(2)
C18 H18A 0.91(2)
C18 H18B 0.97(3)
C18 H18C 0.94(3)
C19 H19A 0.984(18)
C19 H19B 0.991(19)
O21 C21 1.405(3)
O21 H21O 0.90(3)
C21 H21A 0.89(2)
C21 H21B 0.96(3)
C21 H21C 0.94(2)

loop_
_geom_hbond_atom_site_label_D
_geom_hbond_atom_site_label_H
_geom_hbond_atom_site_label_A
_geom_hbond_distance_DH
_geom_hbond_distance_HA
_geom_hbond_distance_DA
_geom_hbond_angle_DHA
_geom_hbond_site_symmetry_A
O21 H21O O2 0.90(3) 1.85(3) 2.709(2) 158(2) .
O11 H11O O12 0.77(2) 1.90(2) 2.6615(18) 171(2) 2_655
O12 H12O O21 0.777(19) 1.878(19) 2.6520(19) 174(2) 2_656
O2 H2O O1 0.78(2) 2.00(2) 2.7649(18) 170(2) 2_566
O1 H1O O11 0.81(2) 1.88(2) 2.6895(18) 176(2) 2_565
